data_1517323
loop_
_publ_author_name
'Duyker, S. G.'
'Halder, G. J.'
'Southon, P. D.'
'Price, D. J.'
'Edwards, A. J.'
'Peterson, V. K.'
'Kepert, C. J.'

_publ_section_title
;
 Topotactic structural conversion and hydration-dependent thermal
 expansion in robust LnMIII(CN)6&#x00B7;nH2O and flexible
 ALnFeII(CN)6&#x00B7;nH2O frameworks (A = Li, Na, K; Ln = La--Lu, Y; M =
 Co, Fe; 0 &#x2264; n &#x2264; 5)
;
_journal_issue 9
_journal_name_full 'Chemical Science'
_journal_page_first 3409
_journal_paper_doi 10.1039/C4SC00809J
_journal_volume 5
_journal_year 2014
_chemical_formula_moiety 'C6 H8 Fe La Li N6 O4'
_chemical_formula_sum 'C6 H8 Fe La Li N6 O4'
_chemical_formula_weight 429.86
_chemical_name_common 'lithium lanthanum(III) hexacyanidoferrate(II) tetrahydrate'
_chemical_name_systematic
; 
 lithium lanthanum(III) hexacyanidoferrate(II) tetrahydrate
;
_space_group_IT_number 176
_symmetry_cell_setting hexagonal
_symmetry_Int_Tables_number 176
_symmetry_space_group_name_Hall '-P 6c'
_symmetry_space_group_name_H-M 'P 63/m'
_atom_sites_solution_primary direct
_atom_sites_solution_secondary difmap
_audit_creation_method SHELXL-97
_cell_angle_alpha 90.00
_cell_angle_beta 90.00
_cell_angle_gamma 120.00
_cell_formula_units_Z 2
_cell_length_a 7.2338(5)
_cell_length_b 7.2338(5)
_cell_length_c 14.2923(9)
_cell_measurement_reflns_used 3865
_cell_measurement_temperature 150(2)
_cell_measurement_theta_max 55.973
_cell_measurement_theta_min 6.494
_cell_volume 647.69(8)
_computing_cell_refinement 'SMART (BrukerAXS, 1997)'
_computing_data_collection 'SMART (BrukerAXS, 1997)'
_computing_data_reduction 'SAINT+ (BrukerAXS, 1997)'
_computing_structure_refinement 'SHELXTL (BrukerAXS, 2000)'
_computing_structure_solution 'SHELXTL (BrukerAXS, 2000)'
_diffrn_ambient_temperature 150(2)
_diffrn_measured_fraction_theta_full 0.991
_diffrn_measured_fraction_theta_max 0.991
_diffrn_measurement_device_type 'Bruker-AXS SMART 1000 CCD'
_diffrn_measurement_method '\w scans'
_diffrn_radiation_monochromator graphite
_diffrn_radiation_source 'fine-focus sealed tube'
_diffrn_radiation_type MoK\a
_diffrn_radiation_wavelength 0.71073
_diffrn_reflns_av_R_equivalents 0.0242
_diffrn_reflns_av_sigmaI/netI 0.0108
_diffrn_reflns_limit_h_max 8
_diffrn_reflns_limit_h_min -9
_diffrn_reflns_limit_k_max 9
_diffrn_reflns_limit_k_min -9
_diffrn_reflns_limit_l_max 16
_diffrn_reflns_limit_l_min -17
_diffrn_reflns_number 4649
_diffrn_reflns_theta_full 26.37
_diffrn_reflns_theta_max 26.37
_diffrn_reflns_theta_min 3.25
_exptl_absorpt_coefficient_mu 4.389
_exptl_absorpt_correction_T_max 0.4309
_exptl_absorpt_correction_T_min 0.3176
_exptl_absorpt_correction_type multi-scan
_exptl_absorpt_process_details 'SADABS, Sheldrick 1996'
_exptl_crystal_colour colourless
_exptl_crystal_density_diffrn 2.204
_exptl_crystal_density_method 'not measured'
_exptl_crystal_description 'needle fragment'
_exptl_crystal_F_000 408
_exptl_crystal_size_max 0.3
_exptl_crystal_size_mid 0.3
_exptl_crystal_size_min 0.3
_refine_diff_density_max 3.429
_refine_diff_density_min -3.586
_refine_diff_density_rms 0.329
_refine_ls_extinction_method none
_refine_ls_goodness_of_fit_ref 1.281
_refine_ls_matrix_type full
_refine_ls_number_parameters 32
_refine_ls_number_reflns 458
_refine_ls_number_restraints 0
_refine_ls_restrained_S_all 1.281
_refine_ls_R_factor_all 0.0465
_refine_ls_R_factor_gt 0.0461
_refine_ls_shift/su_max 0.000
_refine_ls_shift/su_mean 0.000
_refine_ls_structure_factor_coef Fsqd
_refine_ls_weighting_details 'calc w=1/[\s^2^(Fo^2^)+(0.0704P)^2^+8.8484P] where P=(Fo^2^+2Fc^2^)/3'
_refine_ls_weighting_scheme calc
_refine_ls_wR_factor_gt 0.1414
_refine_ls_wR_factor_ref 0.1417
_reflns_number_gt 449
_reflns_number_total 458
_reflns_threshold_expression >2sigma(I)
_cod_duplicate_entry 1516515
_cod_data_source_file c4sc00809j2.cif
_cod_data_source_block LiLaFe(CN)6_4H2O
_cod_depositor_comments
;
The following automatic conversions were performed:

'_symmetry_cell_setting' value 'Hexagonal' changed to 'hexagonal'
according to
/usr/data/users/saulius/crontab/automatic-downloads/current/RSC/lib/dictionaries/cif_core.dic
dictionary named 'cif_core.dic' version 2.4.2 from 2011-04-26.

Automatic conversion script
Id: cif_fix_values 2281 2013-09-26 08:29:07Z andrius 
;
_cod_original_sg_symbol_H-M P63/m
_cod_database_code 1517323

loop_
_symmetry_equiv_pos_as_xyz
'x, y, z'
'x-y, x, z+1/2'
'-y, x-y, z'
'-x, -y, z+1/2'
'-x+y, -x, z'
'y, -x+y, z+1/2'
'-x, -y, -z'
'-x+y, -x, -z-1/2'
'y, -x+y, -z'
'x, y, -z-1/2'
'x-y, x, -z'
'-y, x-y, -z-1/2'

loop_
_atom_site_label
_atom_site_type_symbol
_atom_site_fract_x
_atom_site_fract_y
_atom_site_fract_z
_atom_site_U_iso_or_equiv
_atom_site_adp_type
_atom_site_occupancy
_atom_site_symmetry_multiplicity
_atom_site_calc_flag
_atom_site_refinement_flags
La1 La 0.3333 0.6667 0.2500 0.0106(4) Uani 1 6 d S
Fe1 Fe 0.0000 1.0000 0.0000 0.0248(7) Uani 1 6 d S
N1 N 0.2832(12) 0.8947(12) 0.1242(6) 0.0348(19) Uani 1 1 d .
C1 C 0.1732(15) 0.9384(15) 0.0792(7) 0.030(2) Uani 1 1 d .
O1 O 0.4050(17) 0.3401(16) 0.2500 0.038(2) Uani 1 2 d S
Li1 Li 0.6667 0.3333 0.0724(13) 0.037(4) Uani 0.50 3 d SP
O2 O 0.6667 0.3333 0.0724(13) 0.037(4) Uani 0.50 3 d SP

loop_
_atom_site_aniso_label
_atom_site_aniso_U_11
_atom_site_aniso_U_22
_atom_site_aniso_U_33
_atom_site_aniso_U_23
_atom_site_aniso_U_13
_atom_site_aniso_U_12
La1 0.0111(5) 0.0111(5) 0.0096(6) 0.000 0.000 0.0055(2)
Fe1 0.0248(10) 0.0248(10) 0.0248(16) 0.000 0.000 0.0124(5)
N1 0.030(4) 0.028(4) 0.037(4) 0.015(4) -0.013(4) 0.007(3)
C1 0.030(5) 0.029(4) 0.028(5) 0.002(4) 0.001(4) 0.011(4)
O1 0.047(6) 0.032(5) 0.049(6) 0.000 0.000 0.030(5)
Li1 0.046(7) 0.046(7) 0.019(9) 0.000 0.000 0.023(3)
O2 0.046(7) 0.046(7) 0.019(9) 0.000 0.000 0.023(3)

loop_
_atom_type_symbol
_atom_type_description
_atom_type_scat_dispersion_real
_atom_type_scat_dispersion_imag
_atom_type_scat_source
C C 0.0033 0.0016 'International Tables Vol C Tables 4.2.6.8 and 6.1.1.4'
H H 0.0000 0.0000 'International Tables Vol C Tables 4.2.6.8 and 6.1.1.4'
N N 0.0061 0.0033 'International Tables Vol C Tables 4.2.6.8 and 6.1.1.4'
O O 0.0106 0.0060 'International Tables Vol C Tables 4.2.6.8 and 6.1.1.4'
Li Li -0.0003 0.0001 'International Tables Vol C Tables 4.2.6.8 and 6.1.1.4'
Fe Fe 0.3463 0.8444 'International Tables Vol C Tables 4.2.6.8 and 6.1.1.4'
La La -0.2871 2.4523 'International Tables Vol C Tables 4.2.6.8 and 6.1.1.4'

loop_
_geom_angle_atom_site_label_1
_geom_angle_atom_site_label_2
_geom_angle_atom_site_label_3
_geom_angle
_geom_angle_site_symmetry_1
_geom_angle_site_symmetry_3
N1 La1 N1 88.1(4) 10_556 .
N1 La1 N1 137.88(16) 10_556 3_665
N1 La1 N1 77.0(3) . 3_665
N1 La1 N1 77.0(3) 10_556 12_666
N1 La1 N1 137.88(16) . 12_666
N1 La1 N1 88.1(4) 3_665 12_666
N1 La1 N1 77.0(3) 10_556 8_566
N1 La1 N1 137.88(16) . 8_566
N1 La1 N1 137.88(16) 3_665 8_566
N1 La1 N1 77.0(3) 12_666 8_566
N1 La1 N1 137.88(16) 10_556 5_565
N1 La1 N1 77.0(3) . 5_565
N1 La1 N1 77.0(3) 3_665 5_565
N1 La1 N1 137.88(16) 12_666 5_565
N1 La1 N1 88.1(4) 8_566 5_565
N1 La1 O1 68.9(2) 10_556 8_566
N1 La1 O1 68.9(2) . 8_566
N1 La1 O1 69.0(2) 3_665 8_566
N1 La1 O1 69.0(2) 12_666 8_566
N1 La1 O1 135.9(2) 8_566 8_566
N1 La1 O1 135.9(2) 5_565 8_566
N1 La1 O1 69.0(2) 10_556 3_665
N1 La1 O1 69.0(2) . 3_665
N1 La1 O1 135.9(2) 3_665 3_665
N1 La1 O1 135.9(2) 12_666 3_665
N1 La1 O1 68.9(2) 8_566 3_665
N1 La1 O1 68.9(2) 5_565 3_665
O1 La1 O1 120.000(1) 8_566 3_665
N1 La1 O1 135.9(2) 10_556 .
N1 La1 O1 135.9(2) . .
N1 La1 O1 68.9(2) 3_665 .
N1 La1 O1 68.9(2) 12_666 .
N1 La1 O1 69.0(2) 8_566 .
N1 La1 O1 69.0(2) 5_565 .
O1 La1 O1 120.000(3) 8_566 .
O1 La1 O1 120.000(3) 3_665 .
C1 Fe1 C1 180.0(5) 3_675 9_455
C1 Fe1 C1 88.1(4) 3_675 .
C1 Fe1 C1 91.9(4) 9_455 .
C1 Fe1 C1 88.1(4) 3_675 5_465
C1 Fe1 C1 91.9(4) 9_455 5_465
C1 Fe1 C1 88.1(4) . 5_465
C1 Fe1 C1 91.9(4) 3_675 11_665
C1 Fe1 C1 88.1(4) 9_455 11_665
C1 Fe1 C1 91.9(4) . 11_665
C1 Fe1 C1 180.000(1) 5_465 11_665
C1 Fe1 C1 91.9(4) 3_675 7_575
C1 Fe1 C1 88.1(4) 9_455 7_575
C1 Fe1 C1 180.000(1) . 7_575
C1 Fe1 C1 91.9(4) 5_465 7_575
C1 Fe1 C1 88.1(4) 11_665 7_575
C1 N1 La1 151.3(7) . .
N1 C1 Fe1 176.2(9) . .

loop_
_geom_bond_atom_site_label_1
_geom_bond_atom_site_label_2
_geom_bond_distance
_geom_bond_site_symmetry_2
La1 N1 2.585(7) 10_556
La1 N1 2.585(7) .
La1 N1 2.585(7) 3_665
La1 N1 2.585(7) 12_666
La1 N1 2.585(7) 8_566
La1 N1 2.585(7) 5_565
La1 O1 2.660(9) 8_566
La1 O1 2.660(9) 3_665
La1 O1 2.660(9) .
Fe1 C1 1.900(10) 3_675
Fe1 C1 1.900(10) 9_455
Fe1 C1 1.900(10) .
Fe1 C1 1.900(10) 5_465
Fe1 C1 1.900(10) 11_665
Fe1 C1 1.900(10) 7_575
N1 C1 1.182(12) .
